data_4070598
loop_
_publ_author_name
'Tanabe, Makoto'
'Mutou, Kohji'
'Mintcheva, Neli'
'Osakada, Kohtaro'

_publ_section_title
;
 Preparation and NMR Studies of Palladium Complexes with a
 Silsesquioxanate Ligand
;
_journal_issue 4
_journal_name_full Organometallics
_journal_page_first 519
_journal_paper_doi 10.1021/om700827f
_journal_volume 27
_journal_year 2008
_chemical_formula_moiety 'C51 H88 F5 O12 P2 Pd Si7 '
_chemical_formula_sum 'C51 H88 F5 O12 P2 Pd Si7'
_chemical_formula_weight 1353.19
_space_group_IT_number 2
_symmetry_cell_setting triclinic
_symmetry_Int_Tables_number 2
_symmetry_space_group_name_Hall '-P 1'
_symmetry_space_group_name_H-M 'P -1'
_cell_angle_alpha 102.186(7)
_cell_angle_beta 99.416(5)
_cell_angle_gamma 91.966(7)
_cell_formula_units_Z 2
_cell_length_a 13.700(6)
_cell_length_b 14.054(6)
_cell_length_c 17.196(7)
_cell_measurement_reflns_used 6360
_cell_measurement_temperature 113.1
_cell_measurement_theta_max 27.5
_cell_measurement_theta_min 3.0
_cell_volume 3185(2)
_computing_cell_refinement CrystalClear
_computing_data_collection CrystalClear
_computing_data_reduction CrystalStructure
_computing_publication_material 'CrystalStructure 3.7.0'
_computing_structure_refinement CRYSTALS
_computing_structure_solution SIR97
_diffrn_detector_area_resol_mean 7.31
_diffrn_measured_fraction_theta_full 0.881
_diffrn_measured_fraction_theta_max 0.881
_diffrn_measurement_device_type 'Rigaku Saturn'
_diffrn_measurement_method \w
_diffrn_radiation_type 'Mo K\a'
_diffrn_radiation_wavelength 0.71070
_diffrn_reflns_av_R_equivalents 0.027
_diffrn_reflns_limit_h_max 17
_diffrn_reflns_limit_h_min -16
_diffrn_reflns_limit_k_max 14
_diffrn_reflns_limit_k_min -18
_diffrn_reflns_limit_l_max 22
_diffrn_reflns_limit_l_min -22
_diffrn_reflns_number 20863
_diffrn_reflns_theta_full 27.45
_diffrn_reflns_theta_max 27.45
_exptl_absorpt_coefficient_mu 0.542
_exptl_absorpt_correction_T_max 0.922
_exptl_absorpt_correction_T_min 0.821
_exptl_absorpt_correction_type multi-scan
_exptl_absorpt_process_details 'Jacobson, R. (1998) Private communication'
_exptl_crystal_colour orange
_exptl_crystal_density_diffrn 1.411
_exptl_crystal_density_method 'not measured'
_exptl_crystal_description prism
_exptl_crystal_F_000 1418.00
_exptl_crystal_size_max 0.40
_exptl_crystal_size_mid 0.35
_exptl_crystal_size_min 0.15
_refine_diff_density_max 2.04
_refine_diff_density_min -1.19
_refine_ls_extinction_method none
_refine_ls_goodness_of_fit_ref 1.018
_refine_ls_hydrogen_treatment mixed
_refine_ls_number_parameters 797
_refine_ls_number_reflns 10188
_refine_ls_R_factor_gt 0.0603
_refine_ls_shift/su_max 0.0008
_refine_ls_structure_factor_coef Fsqd
_refine_ls_weighting_details 'w = 1/[0.0010Fo^2^ + 3.0000\s(Fo^2^) + 0.5000]/(4Fo^2^)'
_refine_ls_weighting_scheme calc
_refine_ls_wR_factor_ref 0.1326
_reflns_number_gt 10091
_reflns_number_total 12827
_reflns_threshold_expression F^2^>2.0\s(F^2^)
_cod_data_source_file om700827f-file001.cif
_cod_data_source_block PdC6F5(Cy7Si7O10(OH)2)(PMe3)2
_cod_original_formula_sum 'C51 H88 F5 O12 P2 Pd Si7 '
_cod_database_code 4070598

loop_
_symmetry_equiv_pos_site_id
_symmetry_equiv_pos_as_xyz
1 +X,+Y,+Z
2 -X,-Y,-Z

loop_
_atom_site_label
_atom_site_type_symbol
_atom_site_fract_x
_atom_site_fract_y
_atom_site_fract_z
_atom_site_U_iso_or_equiv
_atom_site_adp_type
_atom_site_occupancy
_atom_site_symmetry_multiplicity
_atom_site_calc_flag
_atom_site_refinement_flags
Pd1 Pd 0.65777(3) 1.10839(2) 0.82650(2) 0.01762(9) Uani 1.00 1 d .
P1 P 0.78281(9) 1.23056(8) 0.88449(8) 0.0204(3) Uani 1.00 1 d .
P2 P 0.53127(9) 0.98402(8) 0.79132(8) 0.0203(3) Uani 1.00 1 d .
Si1 Si 0.76449(9) 1.00046(9) 0.67543(8) 0.0195(3) Uani 1.00 1 d .
Si2 Si 0.76572(10) 0.76918(9) 0.61405(8) 0.0199(3) Uani 1.00 1 d .
Si3 Si 0.98633(9) 0.78890(9) 0.59661(8) 0.0184(3) Uani 1.00 1 d .
Si4 Si 0.99032(9) 1.01153(9) 0.66889(8) 0.0181(3) Uani 1.00 1 d .
Si5 Si 0.82178(10) 0.70430(9) 0.78088(8) 0.0217(3) Uani 1.00 1 d .
Si6 Si 1.04032(9) 0.74422(9) 0.77083(8) 0.0185(3) Uani 1.00 1 d .
Si7 Si 1.02307(9) 0.96658(9) 0.84320(8) 0.0186(3) Uani 1.00 1 d .
F1 F 0.6162(2) 1.1601(2) 1.00778(17) 0.0346(8) Uani 1.00 1 d .
F2 F 0.5035(2) 1.2917(2) 1.0800(2) 0.0521(11) Uani 1.00 1 d .
F3 F 0.3905(2) 1.4035(2) 0.9927(2) 0.0543(11) Uani 1.00 1 d .
F4 F 0.3886(2) 1.3766(2) 0.8306(2) 0.0432(10) Uani 1.00 1 d .
F5 F 0.5009(2) 1.2441(2) 0.75657(17) 0.0316(8) Uani 1.00 1 d .
O1 O 0.7621(2) 1.0258(2) 0.77077(19) 0.0199(8) Uani 1.00 1 d .
O2 O 0.7463(2) 0.8828(2) 0.6383(2) 0.0284(9) Uani 1.00 1 d .
O3 O 0.8685(2) 0.7579(2) 0.5777(2) 0.0264(9) Uani 1.00 1 d .
O4 O 1.0037(2) 0.9067(2) 0.61089(19) 0.0243(9) Uani 1.00 1 d .
O5 O 0.8737(2) 1.0346(2) 0.65904(19) 0.0222(8) Uani 1.00 1 d .
O6 O 0.8073(3) 0.7951(2) 0.8523(2) 0.0397(12) Uani 1.00 1 d .
O7 O 0.9395(2) 0.6861(2) 0.7806(2) 0.0251(9) Uani 1.00 1 d .
O8 O 1.0511(2) 0.8527(2) 0.82906(19) 0.0235(8) Uani 1.00 1 d .
O9 O 0.9102(2) 0.9715(2) 0.8614(2) 0.0212(9) Uani 1.00 1 d .
O10 O 0.7749(2) 0.7234(2) 0.6932(2) 0.0401(11) Uani 1.00 1 d .
O11 O 1.0349(2) 0.7541(2) 0.67791(19) 0.0229(8) Uani 1.00 1 d .
O12 O 1.0313(2) 1.0072(2) 0.76215(19) 0.0226(8) Uani 1.00 1 d .
C1 C 0.5631(3) 1.1959(3) 0.8798(2) 0.0216(12) Uani 1.00 1 d .
C2 C 0.5588(3) 1.2116(3) 0.9615(3) 0.0265(13) Uani 1.00 1 d .
C3 C 0.5032(4) 1.2800(4) 1.0000(3) 0.0349(15) Uani 1.00 1 d .
C4 C 0.4464(4) 1.3366(3) 0.9557(3) 0.0338(15) Uani 1.00 1 d .
C5 C 0.4452(3) 1.3220(3) 0.8740(3) 0.0318(14) Uani 1.00 1 d .
C6 C 0.5027(3) 1.2535(3) 0.8374(2) 0.0228(12) Uani 1.00 1 d .
C7 C 0.5595(3) 0.8671(3) 0.7337(3) 0.0321(14) Uani 1.00 1 d .
C8 C 0.4951(4) 0.9520(3) 0.8807(3) 0.0345(15) Uani 1.00 1 d .
C9 C 0.4139(3) 1.0102(3) 0.7358(3) 0.0342(15) Uani 1.00 1 d .
C10 C 0.8561(3) 1.1984(3) 0.9719(2) 0.0280(13) Uani 1.00 1 d .
C11 C 0.7505(3) 1.3547(3) 0.9235(3) 0.0326(14) Uani 1.00 1 d .
C12 C 0.8713(3) 1.2481(3) 0.8202(2) 0.0276(13) Uani 1.00 1 d .
C13 C 0.6684(3) 1.0591(3) 0.6146(2) 0.0245(13) Uani 1.00 1 d .
C14 C 0.6754(3) 1.1713(3) 0.6317(2) 0.0275(13) Uani 1.00 1 d .
C15 C 0.6010(4) 1.1948(4) 0.5637(3) 0.0419(17) Uani 1.00 1 d .
C16 C 0.6026(4) 1.1110(4) 0.4903(3) 0.0359(15) Uani 1.00 1 d .
C17 C 0.6637(4) 1.0325(3) 0.5225(3) 0.0342(15) Uani 1.00 1 d .
C18 C 0.6636(3) 0.7018(3) 0.5354(3) 0.0273(13) Uani 1.00 1 d .
C19 C 0.6763(6) 0.5923(5) 0.5096(6) 0.112(3) Uani 1.00 1 d .
C20 C 0.5961(8) 0.5554(5) 0.4369(5) 0.099(3) Uani 1.00 1 d .
C21 C 0.6079(6) 0.6367(5) 0.3931(5) 0.083(3) Uani 1.00 1 d .
C22 C 0.6605(5) 0.7294(5) 0.4549(4) 0.065(2) Uani 1.00 1 d .
C23 C 1.0414(3) 0.7286(3) 0.5098(2) 0.0243(12) Uani 1.00 1 d .
C24 C 1.0175(4) 0.6172(3) 0.4833(3) 0.0328(14) Uani 1.00 1 d .
C25 C 1.0930(4) 0.5820(4) 0.4300(4) 0.0449(18) Uani 1.00 1 d .
C26 C 1.1867(5) 0.6443(4) 0.4711(5) 0.074(2) Uani 1.00 1 d .
C27 C 1.1572(4) 0.7379(4) 0.5223(4) 0.0429(17) Uani 1.00 1 d .
C28 C 1.0643(3) 1.1082(3) 0.6422(2) 0.0210(12) Uani 1.00 1 d .
C29 C 1.1771(3) 1.0908(3) 0.6486(3) 0.0328(15) Uani 1.00 1 d .
C30 C 1.2314(5) 1.1871(4) 0.6912(7) 0.103(3) Uani 1.00 1 d .
C31 C 1.1614(4) 1.2658(3) 0.6924(4) 0.0417(17) Uani 1.00 1 d .
C32 C 1.0630(3) 1.2113(3) 0.6966(3) 0.0277(13) Uani 1.00 1 d .
C33 C 0.7528(3) 0.5970(3) 0.7966(2) 0.0222(12) Uani 1.00 1 d .
C34 C 0.6387(3) 0.6082(3) 0.7863(3) 0.0329(15) Uani 1.00 1 d .
C35 C 0.5935(3) 0.5058(3) 0.7761(3) 0.0356(15) Uani 1.00 1 d .
C36 C 0.6572(4) 0.4430(3) 0.7221(3) 0.0416(16) Uani 1.00 1 d .
C37 C 0.7593(3) 0.4983(3) 0.7381(3) 0.0306(14) Uani 1.00 1 d .
C38 C 1.1494(3) 0.6756(3) 0.7963(2) 0.0260(13) Uani 1.00 1 d .
C39 C 1.1494(4) 0.5740(3) 0.7401(3) 0.0456(18) Uani 1.00 1 d .
C40 C 1.2601(5) 0.5565(5) 0.7466(6) 0.084(3) Uani 1.00 1 d .
C41 C 1.3112(4) 0.6511(4) 0.7499(4) 0.058(2) Uani 1.00 1 d .
C42 C 1.2498(3) 0.7295(4) 0.7914(3) 0.0371(15) Uani 1.00 1 d .
C43 C 1.1166(3) 1.0383(3) 0.9276(2) 0.0208(11) Uani 1.00 1 d .
C44 C 1.1116(3) 1.1511(3) 0.9415(3) 0.0269(13) Uani 1.00 1 d .
C45 C 1.2181(4) 1.1932(3) 0.9503(4) 0.0430(17) Uani 1.00 1 d .
C46 C 1.2839(4) 1.1119(4) 0.9666(4) 0.0440(17) Uani 1.00 1 d .
C47 C 1.2247(3) 1.0202(3) 0.9164(3) 0.0305(14) Uani 1.00 1 d .
C48 C 0.9492(5) 0.5394(4) 0.0566(4) 0.049(2) Uani 1.00 1 d .
C49 C 0.9426(4) 0.5761(4) -0.0122(4) 0.0473(18) Uani 1.00 1 d .
C50 C 0.8953(8) 0.5742(8) 0.1096(9) 0.160(6) Uani 1.00 1 d .
C51 C 1.0049(4) 0.4639(4) 0.0693(4) 0.0502(19) Uani 1.00 1 d .
H1 H 0.869(4) 0.983(4) 0.832(3) 0.042(19) Uiso 1.00 1 c .
H2 H 0.836(4) 0.837(4) 0.859(4) 0.04(2) Uiso 1.00 1 c .
H3 H 0.5434 0.8657 0.6775 0.037 Uiso 1.00 1 c R
H4 H 0.5217 0.8160 0.7459 0.038 Uiso 1.00 1 c R
H5 H 0.6282 0.8585 0.7474 0.038 Uiso 1.00 1 c R
H6 H 0.5341 0.9019 0.8955 0.043 Uiso 1.00 1 c R
H7 H 0.4269 0.9296 0.8691 0.043 Uiso 1.00 1 c R
H8 H 0.5054 1.0078 0.9241 0.043 Uiso 1.00 1 c R
H9 H 0.3725 1.0371 0.7729 0.040 Uiso 1.00 1 c R
H10 H 0.3820 0.9515 0.7016 0.040 Uiso 1.00 1 c R
H11 H 0.4259 1.0555 0.7040 0.040 Uiso 1.00 1 c R
H12 H 0.8286 1.2237 1.0186 0.034 Uiso 1.00 1 c R
H13 H 0.9224 1.2252 0.9790 0.034 Uiso 1.00 1 c R
H14 H 0.8556 1.1294 0.9638 0.034 Uiso 1.00 1 c R
H15 H 0.7455 1.3901 0.8818 0.038 Uiso 1.00 1 c R
H16 H 0.8005 1.3862 0.9673 0.038 Uiso 1.00 1 c R
H17 H 0.6887 1.3522 0.9416 0.038 Uiso 1.00 1 c R
H18 H 0.9245 1.2075 0.8281 0.033 Uiso 1.00 1 c R
H19 H 0.8964 1.3144 0.8335 0.033 Uiso 1.00 1 c R
H20 H 0.8394 1.2314 0.7652 0.032 Uiso 1.00 1 c R
H21 H 0.6057 1.0390 0.6248 0.030 Uiso 1.00 1 c R
H22 H 0.6581 1.1979 0.6828 0.032 Uiso 1.00 1 c R
H23 H 0.7404 1.1959 0.6305 0.032 Uiso 1.00 1 c R
H24 H 0.5366 1.1974 0.5775 0.050 Uiso 1.00 1 c R
H25 H 0.6202 1.2555 0.5526 0.050 Uiso 1.00 1 c R
H26 H 0.5370 1.0849 0.4667 0.043 Uiso 1.00 1 c R
H27 H 0.6330 1.1337 0.4511 0.043 Uiso 1.00 1 c R
H28 H 0.7285 1.0345 0.5097 0.040 Uiso 1.00 1 c R
H29 H 0.6317 0.9693 0.5003 0.040 Uiso 1.00 1 c R
H30 H 0.6018 0.7117 0.5530 0.031 Uiso 1.00 1 c R
H31 H 0.7400 0.5818 0.4956 0.113 Uiso 1.00 1 c R
H32 H 0.6682 0.5604 0.5519 0.113 Uiso 1.00 1 c R
H33 H 0.6087 0.4938 0.4064 0.112 Uiso 1.00 1 c R
H34 H 0.5323 0.5514 0.4514 0.112 Uiso 1.00 1 c R
H35 H 0.6470 0.6167 0.3525 0.093 Uiso 1.00 1 c R
H36 H 0.5445 0.6515 0.3688 0.093 Uiso 1.00 1 c R
H37 H 0.6233 0.7848 0.4521 0.075 Uiso 1.00 1 c R
H38 H 0.7255 0.7426 0.4455 0.075 Uiso 1.00 1 c R
H39 H 1.0168 0.7565 0.4653 0.031 Uiso 1.00 1 c R
H40 H 1.0248 0.5881 0.5288 0.038 Uiso 1.00 1 c R
H41 H 0.9519 0.6023 0.4537 0.038 Uiso 1.00 1 c R
H42 H 1.1025 0.5149 0.4276 0.057 Uiso 1.00 1 c R
H43 H 1.0726 0.5918 0.3769 0.057 Uiso 1.00 1 c R
H44 H 1.2273 0.6103 0.5047 0.088 Uiso 1.00 1 c R
H45 H 1.2220 0.6597 0.4317 0.088 Uiso 1.00 1 c R
H46 H 1.1795 0.7932 0.5046 0.052 Uiso 1.00 1 c R
H47 H 1.1848 0.7437 0.5776 0.053 Uiso 1.00 1 c R
H48 H 1.0390 1.1112 0.5880 0.026 Uiso 1.00 1 c R
H49 H 1.1936 1.0425 0.6789 0.041 Uiso 1.00 1 c R
H50 H 1.1935 1.0707 0.5963 0.041 Uiso 1.00 1 c R
H51 H 1.2587 1.1844 0.7451 0.118 Uiso 1.00 1 c R
H52 H 1.2833 1.2004 0.6637 0.118 Uiso 1.00 1 c R
H53 H 1.1810 1.3178 0.7383 0.049 Uiso 1.00 1 c R
H54 H 1.1563 1.2907 0.6447 0.049 Uiso 1.00 1 c R
H55 H 1.0078 1.2437 0.6766 0.033 Uiso 1.00 1 c R
H56 H 1.0602 1.2070 0.7506 0.033 Uiso 1.00 1 c R
H57 H 0.7755 0.5898 0.8501 0.027 Uiso 1.00 1 c R
H58 H 0.6225 0.6501 0.8328 0.041 Uiso 1.00 1 c R
H59 H 0.6163 0.6336 0.7400 0.041 Uiso 1.00 1 c R
H60 H 0.5981 0.4879 0.8268 0.043 Uiso 1.00 1 c R
H61 H 0.5260 0.4999 0.7504 0.043 Uiso 1.00 1 c R
H62 H 0.6632 0.3810 0.7356 0.047 Uiso 1.00 1 c R
H63 H 0.6279 0.4344 0.6668 0.047 Uiso 1.00 1 c R
H64 H 0.7758 0.5091 0.6889 0.037 Uiso 1.00 1 c R
H65 H 0.8083 0.4619 0.7620 0.037 Uiso 1.00 1 c R
H66 H 1.1521 0.6672 0.8499 0.031 Uiso 1.00 1 c R
H67 H 1.1147 0.5256 0.7582 0.054 Uiso 1.00 1 c R
H68 H 1.1204 0.5744 0.6861 0.054 Uiso 1.00 1 c R
H69 H 1.2830 0.5341 0.7943 0.107 Uiso 1.00 1 c R
H70 H 1.2712 0.5098 0.7008 0.107 Uiso 1.00 1 c R
H71 H 1.3764 0.6556 0.7802 0.069 Uiso 1.00 1 c R
H72 H 1.3146 0.6589 0.6968 0.069 Uiso 1.00 1 c R
H73 H 1.2377 0.7779 0.7607 0.043 Uiso 1.00 1 c R
H74 H 1.2839 0.7591 0.8442 0.043 Uiso 1.00 1 c R
H75 H 1.1067 1.0195 0.9759 0.025 Uiso 1.00 1 c R
H76 H 1.0710 1.1677 0.8966 0.030 Uiso 1.00 1 c R
H77 H 1.0855 1.1755 0.9892 0.031 Uiso 1.00 1 c R
H78 H 1.2283 1.2116 0.9020 0.051 Uiso 1.00 1 c R
H79 H 1.2320 1.2484 0.9941 0.051 Uiso 1.00 1 c R
H80 H 1.3458 1.1195 0.9496 0.049 Uiso 1.00 1 c R
H81 H 1.2951 1.1105 1.0223 0.049 Uiso 1.00 1 c R
H82 H 1.2459 0.9644 0.9357 0.035 Uiso 1.00 1 c R
H83 H 1.2309 1.0116 0.8612 0.034 Uiso 1.00 1 c R
H84 H 0.9020 0.6282 -0.0193 0.054 Uiso 1.00 1 c R
H85 H 0.9310 0.6283 0.1475 0.188 Uiso 1.00 1 c R
H86 H 0.8795 0.5252 0.1369 0.188 Uiso 1.00 1 c R
H87 H 0.8359 0.5948 0.0832 0.188 Uiso 1.00 1 c R
H88 H 1.0068 0.4399 0.1171 0.056 Uiso 1.00 1 c R

loop_
_atom_site_aniso_label
_atom_site_aniso_U_11
_atom_site_aniso_U_22
_atom_site_aniso_U_33
_atom_site_aniso_U_12
_atom_site_aniso_U_13
_atom_site_aniso_U_23
Pd1 0.01461(19) 0.01720(17) 0.02027(19) 0.00168(12) 0.00301(12) 0.00232(12)
P1 0.0178(6) 0.0184(5) 0.0228(6) 0.0006(4) 0.0022(4) 0.0009(4)
P2 0.0155(6) 0.0185(5) 0.0262(6) 0.0003(4) 0.0036(4) 0.0033(4)
Si1 0.0176(6) 0.0167(5) 0.0224(6) 0.0016(4) 0.0030(5) 0.0008(4)
Si2 0.0193(6) 0.0163(5) 0.0226(6) 0.0004(4) 0.0010(5) 0.0034(5)
Si3 0.0196(6) 0.0171(5) 0.0184(6) 0.0039(4) 0.0050(5) 0.0023(4)
Si4 0.0181(6) 0.0155(5) 0.0208(6) 0.0023(4) 0.0034(5) 0.0040(4)
Si5 0.0218(7) 0.0203(6) 0.0236(7) -0.0010(5) 0.0045(5) 0.0061(5)
Si6 0.0185(6) 0.0165(5) 0.0204(6) 0.0026(4) 0.0031(5) 0.0040(4)
Si7 0.0194(6) 0.0174(6) 0.0183(6) 0.0013(4) 0.0021(5) 0.0031(4)
F1 0.0327(17) 0.0479(18) 0.0260(16) 0.0069(14) 0.0105(13) 0.0093(13)
F2 0.053(2) 0.067(2) 0.036(2) 0.0109(18) 0.0238(17) -0.0044(17)
F3 0.044(2) 0.044(2) 0.073(2) 0.0153(16) 0.0285(19) -0.0075(18)
F4 0.0342(18) 0.0351(17) 0.063(2) 0.0156(14) 0.0095(16) 0.0142(16)
F5 0.0322(16) 0.0347(16) 0.0292(16) 0.0080(12) 0.0032(13) 0.0109(13)
O1 0.0187(16) 0.0204(15) 0.0198(16) 0.0017(12) 0.0028(13) 0.0029(12)
O2 0.0219(18) 0.0192(16) 0.041(2) 0.0007(13) 0.0107(15) -0.0052(14)
O3 0.0216(18) 0.0247(17) 0.0279(19) 0.0045(13) 0.0009(14) -0.0032(14)
O4 0.035(2) 0.0175(16) 0.0234(18) 0.0055(13) 0.0116(15) 0.0050(13)
O5 0.0180(17) 0.0227(16) 0.0263(18) 0.0019(12) 0.0052(13) 0.0047(13)
O6 0.041(2) 0.025(2) 0.054(2) -0.0052(18) 0.026(2) -0.0013(19)
O7 0.0239(18) 0.0205(16) 0.0310(19) -0.0021(13) 0.0037(14) 0.0072(14)
O8 0.0248(18) 0.0215(16) 0.0223(17) 0.0025(13) 0.0031(14) 0.0014(13)
O9 0.0173(18) 0.0213(17) 0.0240(19) 0.0009(13) 0.0021(14) 0.0040(13)
O10 0.033(2) 0.051(2) 0.040(2) -0.0085(17) -0.0060(17) 0.0316(19)
O11 0.0250(18) 0.0240(17) 0.0202(17) 0.0050(13) 0.0032(13) 0.0063(13)
O12 0.0244(18) 0.0238(16) 0.0202(17) 0.0001(13) 0.0027(13) 0.0073(13)
C1 0.017(2) 0.020(2) 0.027(2) -0.0019(18) 0.0071(19) 0.0006(19)
C2 0.022(2) 0.025(2) 0.032(2) 0.0018(19) 0.006(2) 0.003(2)
C3 0.029(3) 0.044(3) 0.030(3) 0.000(2) 0.016(2) -0.005(2)
C4 0.027(2) 0.024(2) 0.049(3) 0.002(2) 0.018(2) -0.004(2)
C5 0.022(2) 0.022(2) 0.050(3) 0.005(2) 0.003(2) 0.006(2)
C6 0.016(2) 0.022(2) 0.032(2) -0.0003(18) 0.006(2) 0.0067(19)
C7 0.027(2) 0.018(2) 0.049(3) -0.005(2) 0.014(2) -0.004(2)
C8 0.036(3) 0.038(3) 0.032(3) -0.006(2) 0.011(2) 0.011(2)
C9 0.021(2) 0.030(2) 0.049(3) -0.003(2) -0.002(2) 0.009(2)
C10 0.027(2) 0.030(2) 0.027(2) -0.003(2) 0.003(2) 0.006(2)
C11 0.030(3) 0.020(2) 0.045(3) -0.001(2) 0.010(2) -0.002(2)
C12 0.021(2) 0.030(2) 0.029(2) -0.006(2) 0.007(2) 0.000(2)
C13 0.022(2) 0.027(2) 0.027(2) 0.0032(19) 0.008(2) 0.007(2)
C14 0.027(2) 0.029(2) 0.025(2) 0.005(2) -0.000(2) 0.004(2)
C15 0.042(3) 0.043(3) 0.040(3) 0.002(2) -0.006(2) 0.018(2)
C16 0.031(3) 0.048(3) 0.029(2) -0.011(2) -0.006(2) 0.018(2)
C17 0.038(3) 0.039(3) 0.022(2) -0.003(2) 0.003(2) 0.002(2)
C18 0.021(2) 0.025(2) 0.031(2) -0.0002(19) 0.001(2) 0.001(2)
C19 0.099(6) 0.031(3) 0.151(9) 0.012(3) -0.068(6) -0.035(4)
C20 0.168(10) 0.053(4) 0.058(5) -0.038(5) -0.010(5) 0.001(4)
C21 0.095(6) 0.067(5) 0.071(5) 0.005(4) 0.002(4) -0.012(4)
C22 0.051(4) 0.068(4) 0.069(5) -0.006(3) -0.008(3) 0.014(4)
C23 0.034(2) 0.023(2) 0.020(2) 0.010(2) 0.011(2) 0.0071(18)
C24 0.037(3) 0.025(2) 0.034(3) 0.003(2) 0.013(2) -0.005(2)
C25 0.058(4) 0.030(2) 0.053(4) 0.012(2) 0.034(3) 0.004(2)
C26 0.048(4) 0.046(3) 0.125(7) 0.010(3) 0.046(4) -0.016(4)
C27 0.036(3) 0.036(3) 0.060(4) -0.004(2) 0.031(3) -0.001(2)
C28 0.022(2) 0.021(2) 0.022(2) 0.0003(18) 0.0044(19) 0.0077(18)
C29 0.025(2) 0.032(2) 0.044(3) 0.004(2) 0.016(2) 0.007(2)
C30 0.029(3) 0.031(3) 0.236(12) 0.001(2) 0.005(5) 0.016(5)
C31 0.034(3) 0.027(2) 0.061(4) -0.007(2) 0.000(2) 0.010(2)
C32 0.027(2) 0.022(2) 0.033(2) -0.001(2) 0.006(2) 0.005(2)
C33 0.025(2) 0.023(2) 0.019(2) -0.0033(19) 0.0057(19) 0.0040(18)
C34 0.028(2) 0.025(2) 0.050(3) 0.004(2) 0.017(2) 0.009(2)
C35 0.026(2) 0.032(2) 0.049(3) -0.003(2) 0.005(2) 0.010(2)
C36 0.045(3) 0.027(2) 0.045(3) -0.010(2) 0.007(2) -0.008(2)
C37 0.031(2) 0.021(2) 0.041(3) 0.002(2) 0.011(2) 0.004(2)
C38 0.031(2) 0.024(2) 0.024(2) 0.006(2) 0.003(2) 0.0081(19)
C39 0.056(4) 0.027(2) 0.051(4) 0.018(2) 0.007(3) 0.003(2)
C40 0.071(5) 0.046(4) 0.151(9) 0.028(3) 0.060(5) 0.021(4)
C41 0.041(3) 0.062(4) 0.070(5) 0.019(3) 0.016(3) 0.002(3)
C42 0.024(2) 0.042(3) 0.041(3) 0.008(2) 0.000(2) 0.003(2)
C43 0.018(2) 0.021(2) 0.023(2) 0.0026(17) 0.0030(18) 0.0048(18)
C44 0.023(2) 0.020(2) 0.033(2) 0.0021(19) -0.002(2) 0.001(2)
C45 0.032(3) 0.030(2) 0.065(4) -0.003(2) 0.012(2) 0.003(2)
C46 0.023(2) 0.039(3) 0.061(4) 0.001(2) -0.003(2) -0.003(2)
C47 0.020(2) 0.027(2) 0.040(3) 0.008(2) -0.001(2) -0.001(2)
C48 0.039(3) 0.038(3) 0.063(4) -0.009(2) -0.005(3) 0.008(3)
C49 0.041(3) 0.027(2) 0.067(4) -0.010(2) -0.023(3) 0.020(2)
C50 0.110(10) 0.114(10) 0.247(17) -0.036(8) -0.048(10) 0.085(10)
C51 0.047(3) 0.029(3) 0.064(4) -0.014(2) -0.024(3) 0.017(3)

loop_
_atom_type_symbol
_atom_type_description
_atom_type_scat_dispersion_real
_atom_type_scat_dispersion_imag
_atom_type_scat_source
C C 0.003 0.002
;
International Tables for Crystallography
(1992, Vol. C, Tables 4.2.6.8 and 6.1.1.4)
;
H H 0.000 0.000
;
International Tables for Crystallography
(1992, Vol. C, Table 6.1.1.4)
;
F F 0.017 0.010
;
International Tables for Crystallography
(1992, Vol. C, Tables 4.2.6.8 and 6.1.1.4)
;
P P 0.102 0.094
;
International Tables for Crystallography
(1992, Vol. C, Tables 4.2.6.8 and 6.1.1.4)
;
Pd Pd -0.999 1.007
;
International Tables for Crystallography
(1992, Vol. C, Tables 4.2.6.8 and 6.1.1.4)
;
Si Si 0.082 0.070
;
International Tables for Crystallography
(1992, Vol. C, Tables 4.2.6.8 and 6.1.1.4)
;
O O 0.011 0.006
;
International Tables for Crystallography
(1992, Vol. C, Tables 4.2.6.8 and 6.1.1.4)
;

loop_
_geom_angle_atom_site_label_1
_geom_angle_atom_site_label_2
_geom_angle_atom_site_label_3
_geom_angle
_geom_angle_site_symmetry_1
_geom_angle_site_symmetry_3
P1 Pd1 P2 170.05(5) . .
P1 Pd1 O1 88.68(8) . .
P1 Pd1 C1 87.91(12) . .
P2 Pd1 O1 95.69(8) . .
P2 Pd1 C1 87.97(12) . .
O1 Pd1 C1 176.10(15) . .
Pd1 P1 C10 109.03(16) . .
Pd1 P1 C11 119.68(17) . .
Pd1 P1 C12 114.88(14) . .
C10 P1 C11 103.6(2) . .
C10 P1 C12 104.9(2) . .
C11 P1 C12 103.2(2) . .
Pd1 P2 C7 116.75(17) . .
Pd1 P2 C8 111.45(16) . .
Pd1 P2 C9 116.79(17) . .
C7 P2 C8 102.8(2) . .
C7 P2 C9 104.5(2) . .
C8 P2 C9 102.8(2) . .
O1 Si1 O2 110.97(19) . .
O1 Si1 O5 110.05(16) . .
O1 Si1 C13 114.0(2) . .
O2 Si1 O5 107.02(17) . .
O2 Si1 C13 106.51(18) . .
O5 Si1 C13 108.0(2) . .
O2 Si2 O3 109.31(18) . .
O2 Si2 O10 109.3(2) . .
O2 Si2 C18 110.9(2) . .
O3 Si2 O10 109.52(19) . .
O3 Si2 C18 108.1(2) . .
O10 Si2 C18 109.7(2) . .
O3 Si3 O4 109.47(18) . .
O3 Si3 O11 108.48(19) . .
O3 Si3 C23 108.53(19) . .
O4 Si3 O11 109.58(16) . .
O4 Si3 C23 110.2(2) . .
O11 Si3 C23 110.6(2) . .
O4 Si4 O5 110.36(16) . .
O4 Si4 O12 108.70(17) . .
O4 Si4 C28 109.3(2) . .
O5 Si4 O12 109.28(18) . .
O5 Si4 C28 110.4(2) . .
O12 Si4 C28 108.75(18) . .
O6 Si5 O7 111.68(19) . .
O6 Si5 O10 110.9(2) . .
O6 Si5 C33 106.7(2) . .
O7 Si5 O10 107.5(2) . .
O7 Si5 C33 111.80(19) . .
O10 Si5 C33 108.1(2) . .
O7 Si6 O8 109.01(17) . .
O7 Si6 O11 110.24(17) . .
O7 Si6 C38 110.2(2) . .
O8 Si6 O11 109.04(18) . .
O8 Si6 C38 111.01(17) . .
O11 Si6 C38 107.4(2) . .
O8 Si7 O9 108.31(17) . .
O8 Si7 O12 109.31(17) . .
O8 Si7 C43 107.55(18) . .
O9 Si7 O12 110.15(19) . .
O9 Si7 C43 113.2(2) . .
O12 Si7 C43 108.2(2) . .
Pd1 O1 Si1 125.61(17) . .
Si1 O2 Si2 161.5(2) . .
Si2 O3 Si3 144.4(2) . .
Si3 O4 Si4 145.5(2) . .
Si1 O5 Si4 144.3(2) . .
Si5 O7 Si6 139.1(2) . .
Si6 O8 Si7 149.0(2) . .
Si2 O10 Si5 158.4(2) . .
Si3 O11 Si6 154.0(2) . .
Si4 O12 Si7 151.5(2) . .
Pd1 C1 C2 123.6(3) . .
Pd1 C1 C6 121.4(3) . .
C2 C1 C6 114.6(4) . .
F1 C2 C1 118.8(4) . .
F1 C2 C3 117.3(4) . .
C1 C2 C3 123.9(4) . .
F2 C3 C2 120.5(5) . .
F2 C3 C4 120.3(4) . .
C2 C3 C4 119.3(5) . .
F3 C4 C3 120.0(5) . .
F3 C4 C5 120.6(5) . .
C3 C4 C5 119.4(4) . .
F4 C5 C4 119.4(4) . .
F4 C5 C6 120.9(5) . .
C4 C5 C6 119.8(5) . .
F5 C6 C1 119.8(4) . .
F5 C6 C5 117.2(4) . .
C1 C6 C5 123.0(4) . .
Si1 C13 C14 117.1(3) . .
Si1 C13 C17 116.0(3) . .
C14 C13 C17 101.7(4) . .
C13 C14 C15 104.1(3) . .
C14 C15 C16 105.2(4) . .
C15 C16 C17 106.2(4) . .
C13 C17 C16 105.0(4) . .
Si2 C18 C19 114.0(4) . .
Si2 C18 C22 112.9(3) . .
C19 C18 C22 99.3(5) . .
C18 C19 C20 105.2(6) . .
C19 C20 C21 98.4(6) . .
C20 C21 C22 109.3(6) . .
C18 C22 C21 103.2(6) . .
Si3 C23 C24 114.8(3) . .
Si3 C23 C27 115.7(3) . .
C24 C23 C27 102.4(4) . .
C23 C24 C25 104.4(4) . .
C24 C25 C26 104.0(4) . .
C25 C26 C27 108.1(5) . .
C23 C27 C26 105.8(4) . .
Si4 C28 C29 113.8(3) . .
Si4 C28 C32 114.5(3) . .
C29 C28 C32 103.8(3) . .
C28 C29 C30 105.9(4) . .
C29 C30 C31 109.7(5) . .
C30 C31 C32 101.9(4) . .
C28 C32 C31 104.8(4) . .
Si5 C33 C34 112.3(3) . .
Si5 C33 C37 117.0(3) . .
C34 C33 C37 102.7(3) . .
C33 C34 C35 104.4(4) . .
C34 C35 C36 103.3(4) . .
C35 C36 C37 106.6(3) . .
C33 C37 C36 107.0(4) . .
Si6 C38 C39 114.8(3) . .
Si6 C38 C42 113.0(3) . .
C39 C38 C42 104.0(4) . .
C38 C39 C40 103.1(4) . .
C39 C40 C41 106.1(5) . .
C40 C41 C42 106.5(6) . .
C38 C42 C41 106.4(4) . .
Si7 C43 C44 114.9(3) . .
Si7 C43 C47 113.1(3) . .
C44 C43 C47 104.8(3) . .
C43 C44 C45 106.1(3) . .
C44 C45 C46 105.8(4) . .
C45 C46 C47 103.5(4) . .
C43 C47 C46 104.0(3) . .
C49 C48 C50 118.5(8) . .
C49 C48 C51 123.2(7) . .
C50 C48 C51 118.2(9) . .
C48 C49 C51 118.3(6) . 2_765
C48 C51 C49 118.4(7) . 2_765
Si5 O6 H2 120(5) . .
Si7 O9 H1 122(5) . .
P2 C7 H3 109.5 . .
P2 C7 H4 109.5 . .
P2 C7 H5 109.5 . .
H3 C7 H4 109.5 . .
H3 C7 H5 109.5 . .
H4 C7 H5 109.5 . .
P2 C8 H6 109.5 . .
P2 C8 H7 109.5 . .
P2 C8 H8 109.5 . .
H6 C8 H7 109.5 . .
H6 C8 H8 109.5 . .
H7 C8 H8 109.5 . .
P2 C9 H9 109.5 . .
P2 C9 H10 109.5 . .
P2 C9 H11 109.5 . .
H9 C9 H10 109.5 . .
H9 C9 H11 109.5 . .
H10 C9 H11 109.5 . .
P1 C10 H12 109.5 . .
P1 C10 H13 109.5 . .
P1 C10 H14 109.5 . .
H12 C10 H13 109.5 . .
H12 C10 H14 109.5 . .
H13 C10 H14 109.5 . .
P1 C11 H15 109.5 . .
P1 C11 H16 109.5 . .
P1 C11 H17 109.5 . .
H15 C11 H16 109.5 . .
H15 C11 H17 109.5 . .
H16 C11 H17 109.5 . .
P1 C12 H18 109.5 . .
P1 C12 H19 109.5 . .
P1 C12 H20 109.5 . .
H18 C12 H19 109.5 . .
H18 C12 H20 109.5 . .
H19 C12 H20 109.5 . .
Si1 C13 H21 107.1 . .
C14 C13 H21 107.1 . .
C17 C13 H21 107.1 . .
C13 C14 H22 110.8 . .
C13 C14 H23 110.8 . .
C15 C14 H22 110.8 . .
C15 C14 H23 110.8 . .
H22 C14 H23 109.5 . .
C14 C15 H24 110.5 . .
C14 C15 H25 110.5 . .
C16 C15 H24 110.5 . .
C16 C15 H25 110.5 . .
H24 C15 H25 109.5 . .
C15 C16 H26 110.3 . .
C15 C16 H27 110.3 . .
C17 C16 H26 110.3 . .
C17 C16 H27 110.3 . .
H26 C16 H27 109.5 . .
C13 C17 H28 110.6 . .
C13 C17 H29 110.6 . .
C16 C17 H28 110.6 . .
C16 C17 H29 110.6 . .
H28 C17 H29 109.5 . .
Si2 C18 H30 110.1 . .
C19 C18 H30 110.1 . .
C22 C18 H30 110.1 . .
C18 C19 H31 110.5 . .
C18 C19 H32 110.5 . .
C20 C19 H31 110.5 . .
C20 C19 H32 110.5 . .
H31 C19 H32 109.5 . .
C19 C20 H33 112.2 . .
C19 C20 H34 112.1 . .
C21 C20 H33 112.2 . .
C21 C20 H34 112.1 . .
H33 C20 H34 109.5 . .
C20 C21 H35 109.5 . .
C20 C21 H36 109.6 . .
C22 C21 H35 109.5 . .
C22 C21 H36 109.6 . .
H35 C21 H36 109.5 . .
C18 C22 H37 111.0 . .
C18 C22 H38 111.0 . .
C21 C22 H37 111.0 . .
C21 C22 H38 111.0 . .
H37 C22 H38 109.5 . .
Si3 C23 H39 107.8 . .
C24 C23 H39 107.8 . .
C27 C23 H39 107.8 . .
C23 C24 H40 110.7 . .
C23 C24 H41 110.7 . .
C25 C24 H40 110.7 . .
C25 C24 H41 110.7 . .
H40 C24 H41 109.5 . .
C24 C25 H42 110.8 . .
C24 C25 H43 110.8 . .
C26 C25 H42 110.9 . .
C26 C25 H43 110.8 . .
H42 C25 H43 109.5 . .
C25 C26 H44 109.8 . .
C25 C26 H45 109.9 . .
C27 C26 H44 109.8 . .
C27 C26 H45 109.8 . .
H44 C26 H45 109.5 . .
C23 C27 H46 110.4 . .
C23 C27 H47 110.4 . .
C26 C27 H46 110.4 . .
C26 C27 H47 110.4 . .
H46 C27 H47 109.5 . .
Si4 C28 H48 108.2 . .
C29 C28 H48 108.2 . .
C32 C28 H48 108.2 . .
C28 C29 H49 110.4 . .
C28 C29 H50 110.4 . .
C30 C29 H49 110.4 . .
C30 C29 H50 110.3 . .
H49 C29 H50 109.5 . .
C29 C30 H51 109.4 . .
C29 C30 H52 109.5 . .
C31 C30 H51 109.4 . .
C31 C30 H52 109.5 . .
H51 C30 H52 109.5 . .
C30 C31 H53 111.4 . .
C30 C31 H54 111.3 . .
C32 C31 H53 111.4 . .
C32 C31 H54 111.3 . .
H53 C31 H54 109.5 . .
C28 C32 H55 110.6 . .
C28 C32 H56 110.6 . .
C31 C32 H55 110.6 . .
C31 C32 H56 110.6 . .
H55 C32 H56 109.5 . .
Si5 C33 H57 108.2 . .
C34 C33 H57 108.2 . .
C37 C33 H57 108.2 . .
C33 C34 H58 110.7 . .
C33 C34 H59 110.7 . .
C35 C34 H58 110.7 . .
C35 C34 H59 110.7 . .
H58 C34 H59 109.5 . .
C34 C35 H60 111.0 . .
C34 C35 H61 111.0 . .
C36 C35 H60 111.0 . .
C36 C35 H61 111.0 . .
H60 C35 H61 109.5 . .
C35 C36 H62 110.2 . .
C35 C36 H63 110.2 . .
C37 C36 H62 110.2 . .
C37 C36 H63 110.2 . .
H62 C36 H63 109.5 . .
C33 C37 H64 110.1 . .
C33 C37 H65 110.1 . .
C36 C37 H64 110.1 . .
C36 C37 H65 110.1 . .
H64 C37 H65 109.5 . .
Si6 C38 H66 108.3 . .
C39 C38 H66 108.3 . .
C42 C38 H66 108.3 . .
C38 C39 H67 111.0 . .
C38 C39 H68 111.0 . .
C40 C39 H67 111.0 . .
C40 C39 H68 111.0 . .
H67 C39 H68 109.5 . .
C39 C40 H69 110.3 . .
C39 C40 H70 110.3 . .
C41 C40 H69 110.3 . .
C41 C40 H70 110.3 . .
H69 C40 H70 109.5 . .
C40 C41 H71 110.2 . .
C40 C41 H72 110.2 . .
C42 C41 H71 110.2 . .
C42 C41 H72 110.2 . .
H71 C41 H72 109.5 . .
C38 C42 H73 110.2 . .
C38 C42 H74 110.2 . .
C41 C42 H73 110.2 . .
C41 C42 H74 110.2 . .
H73 C42 H74 109.5 . .
Si7 C43 H75 107.9 . .
C44 C43 H75 107.9 . .
C47 C43 H75 107.9 . .
C43 C44 H76 110.3 . .
C43 C44 H77 110.3 . .
C45 C44 H76 110.3 . .
C45 C44 H77 110.3 . .
H76 C44 H77 109.5 . .
C44 C45 H78 110.4 . .
C44 C45 H79 110.4 . .
C46 C45 H78 110.4 . .
C46 C45 H79 110.4 . .
H78 C45 H79 109.5 . .
C45 C46 H80 110.9 . .
C45 C46 H81 110.9 . .
C47 C46 H80 110.9 . .
C47 C46 H81 110.9 . .
H80 C46 H81 109.5 . .
C43 C47 H82 110.8 . .
C43 C47 H83 110.8 . .
C46 C47 H82 110.8 . .
C46 C47 H83 110.8 . .
H82 C47 H83 109.5 . .
C48 C49 H84 120.8 . .
C51 C49 H84 120.8 2_765 .
C48 C50 H85 109.5 . .
C48 C50 H86 109.5 . .
C48 C50 H87 109.5 . .
H85 C50 H86 109.5 . .
H85 C50 H87 109.5 . .
H86 C50 H87 109.5 . .
C48 C51 H88 120.8 . .
C49 C51 H88 120.8 2_765 .

loop_
_geom_bond_atom_site_label_1
_geom_bond_atom_site_label_2
_geom_bond_distance
_geom_bond_site_symmetry_2
Pd1 P1 2.3224(11) .
Pd1 P2 2.3297(11) .
Pd1 O1 2.098(3) .
Pd1 C1 2.014(4) .
P1 C10 1.815(5) .
P1 C11 1.829(4) .
P1 C12 1.813(5) .
P2 C7 1.821(4) .
P2 C8 1.827(6) .
P2 C9 1.822(5) .
Si1 O1 1.609(3) .
Si1 O2 1.636(3) .
Si1 O5 1.642(3) .
Si1 C13 1.870(5) .
Si2 O2 1.606(3) .
Si2 O3 1.632(3) .
Si2 O10 1.612(4) .
Si2 C18 1.853(4) .
Si3 O3 1.619(3) .
Si3 O4 1.625(3) .
Si3 O11 1.626(3) .
Si3 C23 1.842(5) .
Si4 O4 1.630(3) .
Si4 O5 1.630(3) .
Si4 O12 1.625(3) .
Si4 C28 1.846(5) .
Si5 O6 1.616(4) .
Si5 O7 1.643(3) .
Si5 O10 1.621(4) .
Si5 C33 1.844(5) .
Si6 O7 1.631(3) .
Si6 O8 1.624(3) .
Si6 O11 1.623(3) .
Si6 C38 1.848(5) .
Si7 O8 1.637(3) .
Si7 O9 1.628(3) .
Si7 O12 1.632(3) .
Si7 C43 1.858(4) .
F1 C2 1.363(6) .
F2 C3 1.349(6) .
F3 C4 1.351(6) .
F4 C5 1.356(6) .
F5 C6 1.364(5) .
C1 C2 1.386(7) .
C1 C6 1.402(6) .
C2 C3 1.374(7) .
C3 C4 1.387(8) .
C4 C5 1.375(8) .
C5 C6 1.380(6) .
C13 C14 1.538(6) .
C13 C17 1.537(7) .
C14 C15 1.521(7) .
C15 C16 1.538(7) .
C16 C17 1.548(8) .
C18 C19 1.533(8) .
C18 C22 1.508(10) .
C19 C20 1.509(12) .
C20 C21 1.514(13) .
C21 C22 1.564(9) .
C23 C24 1.544(6) .
C23 C27 1.564(7) .
C24 C25 1.519(8) .
C25 C26 1.509(8) .
C26 C27 1.526(9) .
C28 C29 1.562(6) .
C28 C32 1.553(6) .
C29 C30 1.501(7) .
C30 C31 1.488(8) .
C31 C32 1.548(7) .
C33 C34 1.561(6) .
C33 C37 1.547(6) .
C34 C35 1.511(7) .
C35 C36 1.542(8) .
C36 C37 1.532(7) .
C38 C39 1.547(6) .
C38 C42 1.570(7) .
C39 C40 1.534(10) .
C40 C41 1.467(10) .
C41 C42 1.536(8) .
C43 C44 1.558(6) .
C43 C47 1.547(6) .
C44 C45 1.527(7) .
C45 C46 1.524(8) .
C46 C47 1.514(6) .
C48 C49 1.378(11) .
C48 C50 1.293(16) .
C48 C51 1.362(9) .
C49 C51 1.350(10) 2_765
O6 H2 0.67(6) .
O9 H1 0.73(5) .
C7 H3 0.950 .
C7 H4 0.950 .
C7 H5 0.950 .
C8 H6 0.950 .
C8 H7 0.950 .
C8 H8 0.950 .
C9 H9 0.950 .
C9 H10 0.950 .
C9 H11 0.950 .
C10 H12 0.950 .
C10 H13 0.950 .
C10 H14 0.950 .
C11 H15 0.950 .
C11 H16 0.950 .
C11 H17 0.950 .
C12 H18 0.950 .
C12 H19 0.950 .
C12 H20 0.950 .
C13 H21 0.950 .
C14 H22 0.950 .
C14 H23 0.950 .
C15 H24 0.950 .
C15 H25 0.950 .
C16 H26 0.950 .
C16 H27 0.950 .
C17 H28 0.950 .
C17 H29 0.950 .
C18 H30 0.950 .
C19 H31 0.950 .
C19 H32 0.950 .
C20 H33 0.950 .
C20 H34 0.950 .
C21 H35 0.950 .
C21 H36 0.950 .
C22 H37 0.950 .
C22 H38 0.950 .
C23 H39 0.950 .
C24 H40 0.950 .
C24 H41 0.950 .
C25 H42 0.950 .
C25 H43 0.950 .
C26 H44 0.950 .
C26 H45 0.950 .
C27 H46 0.950 .
C27 H47 0.950 .
C28 H48 0.950 .
C29 H49 0.950 .
C29 H50 0.950 .
C30 H51 0.950 .
C30 H52 0.950 .
C31 H53 0.950 .
C31 H54 0.950 .
C32 H55 0.950 .
C32 H56 0.950 .
C33 H57 0.950 .
C34 H58 0.950 .
C34 H59 0.950 .
C35 H60 0.950 .
C35 H61 0.950 .
C36 H62 0.950 .
C36 H63 0.950 .
C37 H64 0.950 .
C37 H65 0.950 .
C38 H66 0.950 .
C39 H67 0.950 .
C39 H68 0.950 .
C40 H69 0.950 .
C40 H70 0.950 .
C41 H71 0.950 .
C41 H72 0.950 .
C42 H73 0.950 .
C42 H74 0.950 .
C43 H75 0.950 .
C44 H76 0.950 .
C44 H77 0.950 .
C45 H78 0.950 .
C45 H79 0.950 .
C46 H80 0.950 .
C46 H81 0.950 .
C47 H82 0.950 .
C47 H83 0.950 .
C49 H84 0.950 .
C50 H85 0.950 .
C50 H86 0.950 .
C50 H87 0.950 .
C51 H88 0.950 .
